data_7060765
loop_
_publ_author_name
'Melotti, Marcelo'
'S. S. Paqui, Matheus'
'Amorim, Andr\'e L.'
'P. de Paula, Carla'
'Rocha, Marina C.'
'Malavazi, Iran'
'Cunha, Anderson'
'S. Santana, Francielli'
'Ribeiro, Ronny R.'
'Gariani, Rog\'erio A.'
'Mendes, Samuel R.'
'Xavier, Fernando R.'

_publ_section_title
;
 Polypyridyl iron(iii) complexes containing long alkyl chains: synthesis,
 characterization, DFT calculations and biological activity
;
_journal_issue 29
_journal_name_full 'New Journal of Chemistry'
_journal_page_first 12902
_journal_page_last 12914
_journal_paper_doi 10.1039/D0NJ00895H
_journal_volume 45
_journal_year 2021
_chemical_absolute_configuration unk
_chemical_formula_moiety 'C22 H33 Cl3 Fe N3 O'
_chemical_formula_structural '[Fe(C22H33N3O)Cl3]'
_chemical_formula_sum 'C22 H33 Cl3 Fe N3 O'
_chemical_formula_weight 517.71
_space_group_crystal_system orthorhombic
_space_group_IT_number 36
_space_group_name_Hall 'C 2c -2'
_space_group_name_H-M_alt 'C m c 21'
_atom_sites_solution_hydrogens geom
_atom_sites_solution_primary 'intrinsic phasing'
_atom_sites_solution_secondary difmap
_audit_creation_method SHELXL-2017/1
_audit_update_record
;
2019-07-24 deposited with the CCDC.	2021-06-21 downloaded from the CCDC.
;
_cell_angle_alpha 90
_cell_angle_beta 90
_cell_angle_gamma 90
_cell_formula_units_Z 4
_cell_length_a 11.0933(5)
_cell_length_b 18.9340(9)
_cell_length_c 12.1126(5)
_cell_measurement_reflns_used 9862
_cell_measurement_temperature 300(2)
_cell_measurement_theta_max 27.74
_cell_measurement_theta_min 3.36
_cell_volume 2544.1(2)
_computing_cell_refinement 'Bruker SAINT'
_computing_data_collection 'Bruker APEX3 (2015)'
_computing_data_reduction 'Bruker SAINT'
_computing_molecular_graphics 'ORTEP (Johnson, 1976 and Farrugia, 2012)'
_computing_publication_material 'SHELXL-97 (Sheldrick, 2008) and WINGX (Farrugia, 2012)'
_computing_structure_refinement 'SHELXL-2017/1 (Sheldrick, 2015)'
_computing_structure_solution 'SHELXS-2013 (Sheldrick, 2008)'
_diffrn_ambient_temperature 300(2)
_diffrn_detector_area_resol_mean 10.4167
_diffrn_measured_fraction_theta_full 0.995
_diffrn_measured_fraction_theta_max 0.994
_diffrn_measurement_device_type 'Bruker D8 Venture/Photon 100 CMOS'
_diffrn_measurement_method '\f and \w scans'
_diffrn_radiation_monochromator graphite
_diffrn_radiation_type MoK\a
_diffrn_radiation_wavelength 0.71073
_diffrn_reflns_av_R_equivalents 0.0409
_diffrn_reflns_av_unetI/netI 0.0172
_diffrn_reflns_Laue_measured_fraction_full 0.995
_diffrn_reflns_Laue_measured_fraction_max 0.994
_diffrn_reflns_limit_h_max 14
_diffrn_reflns_limit_h_min -14
_diffrn_reflns_limit_k_max 24
_diffrn_reflns_limit_k_min -24
_diffrn_reflns_limit_l_max 15
_diffrn_reflns_limit_l_min -15
_diffrn_reflns_number 56414
_diffrn_reflns_point_group_measured_fraction_full 0.995
_diffrn_reflns_point_group_measured_fraction_max 0.994
_diffrn_reflns_theta_full 25.242
_diffrn_reflns_theta_max 27.937
_diffrn_reflns_theta_min 3.673
_diffrn_source 'fine-focus sealed tube'
_exptl_absorpt_coefficient_mu 0.926
_exptl_absorpt_correction_T_max 0.7456
_exptl_absorpt_correction_T_min 0.6862
_exptl_absorpt_correction_type multi-scan
_exptl_absorpt_process_details
;
SADABS-2012/1 - Bruker AXS area detector scaling and absorption correction 
;
_exptl_crystal_colour yellow
_exptl_crystal_density_diffrn 1.352
_exptl_crystal_description parallelepiped
_exptl_crystal_F_000 1084
_exptl_crystal_preparation biological
_exptl_crystal_recrystallization_method 'Re-crystallisation from solvent: methanol'
_exptl_crystal_size_max 0.309
_exptl_crystal_size_mid 0.247
_exptl_crystal_size_min 0.102
_refine_diff_density_max 0.396
_refine_diff_density_min -0.369
_refine_diff_density_rms 0.046
_refine_ls_abs_structure_details
;
 Flack x determined using 1298 quotients [(I+)-(I-)]/[(I+)+(I-)]
 (Parsons, Flack and Wagner, Acta Cryst. B69 (2013) 249-259).
;
_refine_ls_abs_structure_Flack 0.000(5)
_refine_ls_extinction_method none
_refine_ls_goodness_of_fit_ref 1.034
_refine_ls_hydrogen_treatment constr
_refine_ls_matrix_type full
_refine_ls_number_parameters 163
_refine_ls_number_reflns 3189
_refine_ls_number_restraints 1
_refine_ls_restrained_S_all 1.033
_refine_ls_R_factor_all 0.0384
_refine_ls_R_factor_gt 0.0321
_refine_ls_shift/su_max 0.001
_refine_ls_shift/su_mean 0.000
_refine_ls_structure_factor_coef Fsqd
_refine_ls_weighting_details 'w=1/[\s^2^(Fo^2^)+(0.0499P)^2^+1.3435P] where P=(Fo^2^+2Fc^2^)/3'
_refine_ls_weighting_scheme calc
_refine_ls_wR_factor_gt 0.0813
_refine_ls_wR_factor_ref 0.0851
_reflns_Friedel_coverage 0.908
_reflns_Friedel_fraction_full 0.996
_reflns_Friedel_fraction_max 0.994
_reflns_number_gt 2920
_reflns_number_total 3189
_reflns_threshold_expression 'I > 2\s(I)'
_cod_data_source_file d0nj00895h2.cif
_cod_data_source_block shelx
_cod_depositor_comments 'Adding full bibliography for 7060765.cif.'
_cod_database_code 7060765
_shelx_shelxl_version_number 2017/1
_shelx_space_group_comment
;
The symmetry employed for this shelxl refinement is uniquely defined
by the following loop, which should always be used as a source of
symmetry information in preference to the above space-group names.
They are only intended as comments.
;
_shelx_estimated_absorpt_t_min 0.763
_shelx_estimated_absorpt_t_max 0.911

loop_
_space_group_symop_operation_xyz
'x, y, z'
'-x, -y, z+1/2'
'x, -y, z+1/2'
'-x, y, z'
'x+1/2, y+1/2, z'
'-x+1/2, -y+1/2, z+1/2'
'x+1/2, -y+1/2, z+1/2'
'-x+1/2, y+1/2, z'

loop_
_atom_site_label
_atom_site_type_symbol
_atom_site_fract_x
_atom_site_fract_y
_atom_site_fract_z
_atom_site_U_iso_or_equiv
_atom_site_adp_type
_atom_site_occupancy
_atom_site_site_symmetry_order
_atom_site_calc_flag
_atom_site_refinement_flags_posn
_atom_site_refinement_flags_adp
_atom_site_refinement_flags_occupancy
_atom_site_disorder_assembly
_atom_site_disorder_group
Fe Fe 0.500000 0.62924(3) 0.39524(5) 0.03646(16) Uani 1 2 d S T P . .
Cl1 Cl 0.500000 0.74569(7) 0.34898(14) 0.0598(3) Uani 1 2 d S T P . .
Cl2 Cl 0.34184(8) 0.59582(5) 0.28478(7) 0.0542(2) Uani 1 1 d . . . . .
N1 N 0.6266(3) 0.64500(15) 0.5319(2) 0.0444(6) Uani 1 1 d . . . . .
C1 C 0.6568(4) 0.58730(19) 0.5899(3) 0.0521(8) Uani 1 1 d . . . . .
C2 C 0.7340(4) 0.5890(2) 0.6778(4) 0.0646(11) Uani 1 1 d . . . . .
H2 H 0.753565 0.547759 0.715372 0.078 Uiso 1 1 calc R U . . .
C3 C 0.7823(5) 0.6526(3) 0.7101(4) 0.0764(13) Uani 1 1 d . . . . .
H3 H 0.834655 0.655188 0.769848 0.092 Uiso 1 1 calc R U . . .
C4 C 0.7514(5) 0.7122(3) 0.6520(4) 0.0747(13) Uani 1 1 d . . . . .
H4 H 0.782918 0.755859 0.672212 0.090 Uiso 1 1 calc R U . . .
C5 C 0.6738(4) 0.7070(2) 0.5641(3) 0.0597(10) Uani 1 1 d . . . . .
H5 H 0.653272 0.747792 0.525569 0.072 Uiso 1 1 calc R U . . .
C6 C 0.6097(6) 0.5184(2) 0.5475(5) 0.097(2) Uani 1 1 d . . . . .
H6A H 0.672240 0.496270 0.503505 0.116 Uiso 1 1 calc R U . . .
H6B H 0.594031 0.487814 0.610110 0.116 Uiso 1 1 calc R U . . .
N7 N 0.500000 0.52259(19) 0.4808(3) 0.0406(8) Uani 1 2 d S T P . .
C8 C 0.500000 0.4606(2) 0.4042(5) 0.0447(9) Uani 1 2 d S T P . .
H8A H 0.570470 0.463917 0.357047 0.054 Uiso 0.5 1 calc R U P . .
H8B H 0.429530 0.463917 0.357047 0.054 Uiso 0.5 1 calc R U P . .
C10 C 0.500000 0.3278(3) 0.3850(7) 0.085(2) Uani 1 2 d S T P . .
H10A H 0.429838 0.332021 0.337666 0.102 Uiso 0.5 1 calc R U P . .
H10B H 0.570162 0.332021 0.337666 0.102 Uiso 0.5 1 calc R U P . .
C9 C 0.500000 0.3891(3) 0.4579(5) 0.075(2) Uani 1 2 d S T P . .
H9A H 0.570410 0.386027 0.505187 0.090 Uiso 0.5 1 calc R U P . .
H9B H 0.429590 0.386027 0.505187 0.090 Uiso 0.5 1 calc R U P . .
C11 C 0.500000 0.2565(3) 0.4282(7) 0.085(2) Uani 1 2 d S T P . .
H11A H 0.569870 0.253649 0.476191 0.102 Uiso 0.5 1 calc R U P . .
H11B H 0.430130 0.253649 0.476191 0.102 Uiso 0.5 1 calc R U P . .
C12 C 0.500000 0.1936(4) 0.3675(14) 0.135(5) Uani 1 2 d S T P . .
H12A H 0.570158 0.194968 0.319784 0.163 Uiso 0.5 1 calc R U P . .
H12B H 0.429842 0.194968 0.319784 0.163 Uiso 0.5 1 calc R U P . .
C13 C 0.500000 0.1224(4) 0.4235(16) 0.136(6) Uani 1 2 d S T P . .
H13A H 0.569835 0.122661 0.471713 0.163 Uiso 0.5 1 calc R U P . .
H13B H 0.430165 0.122661 0.471713 0.163 Uiso 0.5 1 calc R U P . .
C14 C 0.500000 0.0618(7) 0.378(2) 0.237(13) Uani 1 2 d S T P . .
H14A H 0.569717 0.062135 0.329914 0.284 Uiso 0.5 1 calc R U P . .
H14B H 0.430283 0.062135 0.329914 0.284 Uiso 0.5 1 calc R U P . .
C15 C 0.500000 -0.0045(7) 0.4251(18) 0.233(11) Uani 1 2 d S T P . .
H15A H 0.430625 -0.026753 0.390986 0.279 Uiso 0.5 1 calc R U P . .
H15B H 0.569375 -0.026753 0.390986 0.279 Uiso 0.5 1 calc R U P . .
C16 C 0.500000 -0.0311(9) 0.5227(18) 0.216(11) Uani 1 2 d S T P . .
C17 C 0.549(2) -0.1020(9) 0.5477(17) 0.131(7) Uani 0.5 1 d . . P . .
O1 O 0.678(2) -0.1116(8) 0.5531(14) 0.185(8) Uani 0.5 1 d . . P . .

loop_
_atom_site_aniso_label
_atom_site_aniso_U_11
_atom_site_aniso_U_22
_atom_site_aniso_U_33
_atom_site_aniso_U_23
_atom_site_aniso_U_13
_atom_site_aniso_U_12
Fe 0.0428(3) 0.0324(3) 0.0342(3) 0.0025(2) 0.000 0.000
Cl1 0.0681(8) 0.0401(6) 0.0712(8) 0.0181(6) 0.000 0.000
Cl2 0.0543(5) 0.0560(5) 0.0522(4) -0.0039(4) -0.0136(4) 0.0022(4)
N1 0.0504(15) 0.0387(13) 0.0442(14) -0.0028(11) -0.0058(12) -0.0001(11)
C1 0.066(2) 0.0456(19) 0.0451(18) -0.0037(13) -0.0163(16) 0.0019(16)
C2 0.077(3) 0.059(2) 0.057(2) 0.0067(17) -0.024(2) -0.010(2)
C3 0.083(3) 0.081(3) 0.065(2) -0.002(2) -0.031(2) -0.021(3)
C4 0.078(3) 0.061(3) 0.084(3) -0.013(2) -0.021(3) -0.024(2)
C5 0.067(3) 0.0449(19) 0.068(2) -0.0025(17) -0.007(2) -0.0104(18)
C6 0.141(5) 0.039(2) 0.110(4) 0.003(2) -0.088(4) -0.001(2)
N7 0.054(2) 0.0326(17) 0.0348(17) -0.0009(14) 0.000 0.000
C8 0.061(2) 0.0330(18) 0.040(2) -0.0003(19) 0.000 0.000
C10 0.157(7) 0.036(2) 0.061(3) -0.004(3) 0.000 0.000
C9 0.133(6) 0.038(3) 0.055(3) -0.001(2) 0.000 0.000
C11 0.121(6) 0.040(3) 0.095(5) 0.000(3) 0.000 0.000
C12 0.176(10) 0.037(3) 0.193(13) -0.015(5) 0.000 0.000
C13 0.112(7) 0.046(4) 0.25(2) -0.009(6) 0.000 0.000
C14 0.149(11) 0.094(8) 0.47(4) 0.113(17) 0.000 0.000
C15 0.34(3) 0.083(8) 0.27(2) 0.095(12) 0.000 0.000
C16 0.34(3) 0.100(10) 0.21(2) 0.035(12) 0.000 0.000
C17 0.16(2) 0.085(9) 0.143(14) -0.005(8) -0.008(11) 0.008(9)
O1 0.27(2) 0.118(10) 0.165(14) 0.021(9) -0.046(15) -0.053(13)

loop_
_atom_type_symbol
_atom_type_description
_atom_type_scat_dispersion_real
_atom_type_scat_dispersion_imag
_atom_type_scat_source
C C 0.0033 0.0016 'International Tables Vol C Tables 4.2.6.8 and 6.1.1.4'
H H 0.0000 0.0000 'International Tables Vol C Tables 4.2.6.8 and 6.1.1.4'
N N 0.0061 0.0033 'International Tables Vol C Tables 4.2.6.8 and 6.1.1.4'
O O 0.0106 0.0060 'International Tables Vol C Tables 4.2.6.8 and 6.1.1.4'
Cl Cl 0.1484 0.1585 'International Tables Vol C Tables 4.2.6.8 and 6.1.1.4'
Fe Fe 0.3463 0.8444 'International Tables Vol C Tables 4.2.6.8 and 6.1.1.4'

loop_
_geom_angle_atom_site_label_1
_geom_angle_atom_site_label_2
_geom_angle_atom_site_label_3
_geom_angle
_geom_angle_site_symmetry_1
_geom_angle_site_symmetry_3
_geom_angle_publ_flag
N1 Fe N1 79.73(16) . 4_655 ?
N1 Fe N7 77.07(10) . . ?
N1 Fe N7 77.07(10) 4_655 . ?
N1 Fe Cl1 93.10(8) . . ?
N1 Fe Cl1 93.10(8) 4_655 . ?
N7 Fe Cl1 167.09(10) . . ?
N1 Fe Cl2 89.31(9) . 4_655 ?
N1 Fe Cl2 165.42(8) 4_655 4_655 ?
N7 Fe Cl2 91.20(7) . 4_655 ?
Cl1 Fe Cl2 97.10(4) . 4_655 ?
N1 Fe Cl2 165.42(8) . . ?
N1 Fe Cl2 89.31(9) 4_655 . ?
N7 Fe Cl2 91.20(7) . . ?
Cl1 Fe Cl2 97.10(4) . . ?
Cl2 Fe Cl2 99.70(5) 4_655 . ?
C1 N1 C5 117.5(3) . . ?
C1 N1 Fe 116.4(2) . . ?
C5 N1 Fe 126.0(3) . . ?
N1 C1 C2 123.0(4) . . ?
N1 C1 C6 116.3(3) . . ?
C2 C1 C6 120.5(4) . . ?
C1 C2 C3 119.1(4) . . ?
C1 C2 H2 120.4 . . ?
C3 C2 H2 120.4 . . ?
C4 C3 C2 118.5(4) . . ?
C4 C3 H3 120.7 . . ?
C2 C3 H3 120.7 . . ?
C3 C4 C5 119.7(4) . . ?
C3 C4 H4 120.2 . . ?
C5 C4 H4 120.2 . . ?
N1 C5 C4 122.1(4) . . ?
N1 C5 H5 118.9 . . ?
C4 C5 H5 118.9 . . ?
N7 C6 C1 115.7(4) . . ?
N7 C6 H6A 108.4 . . ?
C1 C6 H6A 108.4 . . ?
N7 C6 H6B 108.4 . . ?
C1 C6 H6B 108.4 . . ?
H6A C6 H6B 107.4 . . ?
C6 N7 C6 112.6(6) 4_655 . ?
C6 N7 C8 107.5(3) 4_655 . ?
C6 N7 C8 107.5(3) . . ?
C6 N7 Fe 107.5(2) 4_655 . ?
C6 N7 Fe 107.5(2) . . ?
C8 N7 Fe 114.5(3) . . ?
N7 C8 C9 116.0(4) . . ?
N7 C8 H8A 108.3 . . ?
C9 C8 H8A 108.3 . . ?
N7 C8 H8B 108.3 . . ?
C9 C8 H8B 108.3 . . ?
H8A C8 H8B 107.4 . . ?
C11 C10 C9 121.5(7) . . ?
C11 C10 H10A 106.9 . . ?
C9 C10 H10A 106.9 . . ?
C11 C10 H10B 106.9 . . ?
C9 C10 H10B 106.9 . . ?
H10A C10 H10B 106.7 . . ?
C10 C9 C8 117.0(6) . . ?
C10 C9 H9A 108.0 . . ?
C8 C9 H9A 108.0 . . ?
C10 C9 H9B 108.0 . . ?
C8 C9 H9B 108.0 . . ?
H9A C9 H9B 107.3 . . ?
C12 C11 C10 127.1(9) . . ?
C12 C11 H11A 105.5 . . ?
C10 C11 H11A 105.5 . . ?
C12 C11 H11B 105.5 . . ?
C10 C11 H11B 105.5 . . ?
H11A C11 H11B 106.1 . . ?
C11 C12 C13 121.6(14) . . ?
C11 C12 H12A 106.9 . . ?
C13 C12 H12A 106.9 . . ?
C11 C12 H12B 106.9 . . ?
C13 C12 H12B 106.9 . . ?
H12A C12 H12B 106.7 . . ?
C14 C13 C12 128(2) . . ?
C14 C13 H13A 105.4 . . ?
C12 C13 H13A 105.4 . . ?
C14 C13 H13B 105.4 . . ?
C12 C13 H13B 105.4 . . ?
H13A C13 H13B 106.0 . . ?
C13 C14 C15 130(3) . . ?
C13 C14 H14A 104.7 . . ?
C15 C14 H14A 104.7 . . ?
C13 C14 H14B 104.7 . . ?
C15 C14 H14B 104.7 . . ?
H14A C14 H14B 105.7 . . ?
C16 C15 C14 137(2) . . ?
C16 C15 H15A 102.8 . . ?
C14 C15 H15A 102.8 . . ?
C16 C15 H15B 102.8 . . ?
C14 C15 H15B 102.8 . . ?
H15A C15 H15B 105.0 . . ?
C15 C16 C17 123.1(19) . . ?
C15 C16 C17 123.1(19) . 4_655 ?
C17 C16 C17 42.7(18) . 4_655 ?
C17 C17 O1 172.3(10) 4_655 . ?
C17 C17 C16 68.6(9) 4_655 . ?
O1 C17 C16 119.0(16) . . ?

loop_
_geom_bond_atom_site_label_1
_geom_bond_atom_site_label_2
_geom_bond_distance
_geom_bond_site_symmetry_2
_geom_bond_publ_flag
Fe N1 2.191(3) . ?
Fe N1 2.191(3) 4_655 ?
Fe N7 2.270(4) . ?
Fe Cl1 2.2750(13) . ?
Fe Cl2 2.2954(9) 4_655 ?
Fe Cl2 2.2954(9) . ?
N1 C1 1.342(5) . ?
N1 C5 1.344(5) . ?
C1 C2 1.367(5) . ?
C1 C6 1.496(5) . ?
C2 C3 1.373(7) . ?
C2 H2 0.9300 . ?
C3 C4 1.373(7) . ?
C3 H3 0.9300 . ?
C4 C5 1.373(6) . ?
C4 H4 0.9300 . ?
C5 H5 0.9300 . ?
C6 N7 1.463(5) . ?
C6 H6A 0.9700 . ?
C6 H6B 0.9700 . ?
N7 C8 1.497(6) . ?
C8 C9 1.502(7) . ?
C8 H8A 0.9700 . ?
C8 H8B 0.9700 . ?
C10 C11 1.448(9) . ?
C10 C9 1.459(8) . ?
C10 H10A 0.9700 . ?
C10 H10B 0.9700 . ?
C9 H9A 0.9700 . ?
C9 H9B 0.9700 . ?
C11 C12 1.399(12) . ?
C11 H11A 0.9700 . ?
C11 H11B 0.9700 . ?
C12 C13 1.510(15) . ?
C12 H12A 0.9700 . ?
C12 H12B 0.9700 . ?
C13 C14 1.27(2) . ?
C13 H13A 0.9700 . ?
C13 H13B 0.9700 . ?
C14 C15 1.377(17) . ?
C14 H14A 0.9700 . ?
C14 H14B 0.9700 . ?
C15 C16 1.29(2) . ?
C15 H15A 0.9700 . ?
C15 H15B 0.9700 . ?
C16 C17 1.48(2) . ?
C16 C17 1.48(2) 4_655 ?
C17 C17 1.08(5) 4_655 ?
C17 O1 1.45(3) . ?

loop_
_geom_hbond_atom_site_label_D
_geom_hbond_atom_site_label_H
_geom_hbond_atom_site_label_A
_geom_hbond_distance_DH
_geom_hbond_distance_HA
_geom_hbond_distance_DA
_geom_hbond_angle_DHA
_geom_hbond_site_symmetry_A
_geom_hbond_publ_flag
C6 H6B Cl2 0.97 2.74 3.637(5) 154.6 2_665 yes

loop_
_geom_torsion_atom_site_label_1
_geom_torsion_atom_site_label_2
_geom_torsion_atom_site_label_3
_geom_torsion_atom_site_label_4
_geom_torsion
_geom_torsion_site_symmetry_1
_geom_torsion_site_symmetry_2
_geom_torsion_site_symmetry_3
_geom_torsion_site_symmetry_4
_geom_torsion_publ_flag
C5 N1 C1 C2 -1.0(6) . . . . ?
Fe N1 C1 C2 -179.4(4) . . . . ?
C5 N1 C1 C6 -176.0(5) . . . . ?
Fe N1 C1 C6 5.6(6) . . . . ?
N1 C1 C2 C3 0.8(8) . . . . ?
C6 C1 C2 C3 175.6(6) . . . . ?
C1 C2 C3 C4 -0.3(8) . . . . ?
C2 C3 C4 C5 0.0(8) . . . . ?
C1 N1 C5 C4 0.8(6) . . . . ?
Fe N1 C5 C4 179.0(4) . . . . ?
C3 C4 C5 N1 -0.3(8) . . . . ?
N1 C1 C6 N7 -24.9(8) . . . . ?
C2 C1 C6 N7 160.1(5) . . . . ?
C1 C6 N7 C6 -88.8(6) . . . 4_655 ?
C1 C6 N7 C8 153.1(5) . . . . ?
C1 C6 N7 Fe 29.4(6) . . . . ?
C6 N7 C8 C9 -60.7(3) 4_655 . . . ?
C6 N7 C8 C9 60.7(3) . . . . ?
Fe N7 C8 C9 180.000(1) . . . . ?
C11 C10 C9 C8 180.000(2) . . . . ?
N7 C8 C9 C10 180.000(2) . . . . ?
C9 C10 C11 C12 180.000(2) . . . . ?
C10 C11 C12 C13 180.000(3) . . . . ?
C11 C12 C13 C14 180.000(3) . . . . ?
C12 C13 C14 C15 180.000(3) . . . . ?
C13 C14 C15 C16 0.000(6) . . . . ?
C14 C15 C16 C17 -154.2(12) . . . . ?
C14 C15 C16 C17 154.2(12) . . . 4_655 ?
C15 C16 C17 C17 -104.7(12) . . . 4_655 ?
C15 C16 C17 O1 76(2) . . . . ?
C17 C16 C17 O1 -178.9(15) 4_655 . . . ?
